data_4071825
loop_
_publ_author_name
'Yu, Jie'
'Yang, Xiao-Juan'
'Liu, Yanyan'
'Pu, Zhifeng'
'Li, Qian-Shu'
'Xie, Yaoming'
'Schaefer, Henry F.'
'Wu, Biao'

_publ_section_title
;
 Dinuclear versus Mononuclear Zinc Compounds from Reduction of LZnCl2(L =
 \a-Diimine Ligands): Effects of the Ligand Substituent, Reducing Agent,
 and Solvent
;
_journal_issue 22
_journal_name_full Organometallics
_journal_page_first 5800
_journal_paper_doi 10.1021/om800405m
_journal_volume 27
_journal_year 2008
_chemical_formula_sum 'C48 H64 K2 N4 Zn'
_chemical_formula_weight 840.60
_chemical_name_systematic
; 
 ? 
;
_space_group_IT_number 15
_symmetry_cell_setting monoclinic
_symmetry_space_group_name_Hall '-C 2yc'
_symmetry_space_group_name_H-M 'C 1 2/c 1'
_atom_sites_solution_hydrogens geom
_atom_sites_solution_primary direct
_atom_sites_solution_secondary difmap
_audit_creation_method SHELXL-97
_cell_angle_alpha 90.00
_cell_angle_beta 101.92(3)
_cell_angle_gamma 90.00
_cell_formula_units_Z 4
_cell_length_a 16.507(3)
_cell_length_b 13.602(3)
_cell_length_c 19.924(4)
_cell_measurement_temperature 293(2)
_cell_volume 4377.0(16)
_computing_cell_refinement 'Bruker SMART'
_computing_data_collection 'Bruker SMART APEX II'
_computing_data_reduction 'Bruker SAINT'
_computing_structure_refinement 'SHELXL-97 (Sheldrick, 1997)'
_computing_structure_solution 'SHELXS-97 (Sheldrick, 1990)'
_diffrn_ambient_temperature 293(2)
_diffrn_measured_fraction_theta_full 0.996
_diffrn_measured_fraction_theta_max 0.940
_diffrn_measurement_device_type 'Bruker APEX II area detector'
_diffrn_measurement_method \w
_diffrn_radiation_monochromator graphite
_diffrn_radiation_source 'fine-focus sealed tube'
_diffrn_radiation_type MoK\a
_diffrn_radiation_wavelength 0.71073
_diffrn_reflns_av_R_equivalents 0.2481
_diffrn_reflns_av_sigmaI/netI 0.3743
_diffrn_reflns_limit_h_max 21
_diffrn_reflns_limit_h_min -21
_diffrn_reflns_limit_k_max 17
_diffrn_reflns_limit_k_min -17
_diffrn_reflns_limit_l_max 20
_diffrn_reflns_limit_l_min -26
_diffrn_reflns_number 12551
_diffrn_reflns_theta_full 25.00
_diffrn_reflns_theta_max 27.93
_diffrn_reflns_theta_min 1.96
_exptl_absorpt_coefficient_mu 0.789
_exptl_absorpt_correction_T_max 1.000
_exptl_absorpt_correction_T_min 0.788
_exptl_absorpt_correction_type multi-scan
_exptl_absorpt_process_details SADABS
_exptl_crystal_colour red
_exptl_crystal_density_diffrn 1.276
_exptl_crystal_density_method 'not measured'
_exptl_crystal_description block
_exptl_crystal_F_000 1792
_exptl_crystal_size_max 0.46
_exptl_crystal_size_mid 0.33
_exptl_crystal_size_min 0.30
_refine_diff_density_max 0.859
_refine_diff_density_min -1.320
_refine_diff_density_rms 0.181
_refine_ls_extinction_method none
_refine_ls_goodness_of_fit_ref 0.819
_refine_ls_hydrogen_treatment constr
_refine_ls_matrix_type full
_refine_ls_number_parameters 249
_refine_ls_number_reflns 4925
_refine_ls_number_restraints 0
_refine_ls_restrained_S_all 0.819
_refine_ls_R_factor_all 0.2626
_refine_ls_R_factor_gt 0.0912
_refine_ls_shift/su_max 0.000
_refine_ls_shift/su_mean 0.000
_refine_ls_structure_factor_coef Fsqd
_refine_ls_weighting_details 'calc w=1/[\s^2^(Fo^2^)+(0.1203P)^2^+0.0000P] where P=(Fo^2^+2Fc^2^)/3'
_refine_ls_weighting_scheme calc
_refine_ls_wR_factor_gt 0.2052
_refine_ls_wR_factor_ref 0.2698
_reflns_number_gt 1475
_reflns_number_total 4925
_reflns_threshold_expression >2sigma(I)
_cod_data_source_file om800405m_si_002.cif
_cod_data_source_block EtZnK
_cod_depositor_comments
;
The following automatic conversions were performed:
'_atom_site_symetry_multiplicity' tag replaced with
'_atom_site_symmetry_multiplicity'.

Automatic conversion script
Id: cif_correct_tags 1440 2010-10-19 06:21:57Z saulius 

The following automatic conversions were performed:

'_symmetry_cell_setting' value 'Monoclinic' changed to 'monoclinic'
according to /home/saulius/struct/CIF-dictionaries/cif_core.dic
dictionary named 'cif_core.dic' version 2.4.1 from 2010-06-29.

Automatic conversion script
Id: cif_fix_values 1715 2011-07-08 13:25:40Z adriana 
;
_cod_original_cell_volume 4377.0(15)
_cod_original_sg_symbol_H-M C2/c
_cod_database_code 4071825

loop_
_symmetry_equiv_pos_as_xyz
'x, y, z'
'-x, y, -z+1/2'
'x+1/2, y+1/2, z'
'-x+1/2, y+1/2, -z+1/2'
'-x, -y, -z'
'x, -y, z-1/2'
'-x+1/2, -y+1/2, -z'
'x+1/2, -y+1/2, z-1/2'

loop_
_atom_site_label
_atom_site_type_symbol
_atom_site_fract_x
_atom_site_fract_y
_atom_site_fract_z
_atom_site_U_iso_or_equiv
_atom_site_adp_type
_atom_site_occupancy
_atom_site_symmetry_multiplicity
_atom_site_calc_flag
_atom_site_refinement_flags
Zn1 Zn 0.5000 0.26034(8) 0.2500 0.0490(5) Uani 1 2 d S
K1 K 0.34634(11) 0.11336(14) 0.25727(11) 0.0707(7) Uani 1 1 d .
N1 N 0.4536(3) 0.1755(4) 0.1631(3) 0.0467(16) Uani 1 1 d .
N2 N 0.3850(3) 0.3165(4) 0.2303(3) 0.0505(17) Uani 1 1 d .
C1 C 0.3284(5) 0.1608(6) 0.0690(4) 0.064(2) Uani 1 1 d .
H1A H 0.3384 0.1943 0.0291 0.096 Uiso 1 1 calc R
H1B H 0.2701 0.1612 0.0686 0.096 Uiso 1 1 calc R
H1C H 0.3474 0.0941 0.0689 0.096 Uiso 1 1 calc R
C2 C 0.3746(4) 0.2127(5) 0.1330(4) 0.047(2) Uani 1 1 d .
C3 C 0.3399(4) 0.2846(5) 0.1650(4) 0.053(2) Uani 1 1 d .
C4 C 0.2548(4) 0.3255(5) 0.1391(5) 0.063(2) Uani 1 1 d .
H4A H 0.2580 0.3803 0.1094 0.094 Uiso 1 1 calc R
H4B H 0.2319 0.3467 0.1772 0.094 Uiso 1 1 calc R
H4C H 0.2201 0.2755 0.1141 0.094 Uiso 1 1 calc R
C5 C 0.5027(5) 0.1448(6) 0.1174(4) 0.057(2) Uani 1 1 d .
C6 C 0.5330(5) 0.2047(6) 0.0711(5) 0.060(2) Uani 1 1 d .
C7 C 0.5847(6) 0.1727(8) 0.0311(5) 0.082(3) Uani 1 1 d .
H7A H 0.6019 0.2163 0.0008 0.098 Uiso 1 1 calc R
C8 C 0.6129(6) 0.0752(9) 0.0344(6) 0.089(3) Uani 1 1 d .
H8A H 0.6514 0.0543 0.0094 0.106 Uiso 1 1 calc R
C9 C 0.5815(5) 0.0122(7) 0.0760(5) 0.075(3) Uani 1 1 d .
H9A H 0.5975 -0.0534 0.0772 0.090 Uiso 1 1 calc R
C10 C 0.5267(5) 0.0414(6) 0.1167(4) 0.061(2) Uani 1 1 d .
C11 C 0.5079(6) 0.3139(7) 0.0648(5) 0.082(3) Uani 1 1 d .
H11A H 0.4850 0.3316 0.1042 0.099 Uiso 1 1 calc R
H11B H 0.5574 0.3531 0.0666 0.099 Uiso 1 1 calc R
C12 C 0.4463(6) 0.3408(8) 0.0010(6) 0.119(4) Uani 1 1 d .
H12A H 0.4349 0.4100 0.0013 0.178 Uiso 1 1 calc R
H12B H 0.3960 0.3047 -0.0006 0.178 Uiso 1 1 calc R
H12C H 0.4686 0.3250 -0.0385 0.178 Uiso 1 1 calc R
C13 C 0.4841(6) -0.0293(7) 0.1555(5) 0.084(3) Uani 1 1 d .
H13A H 0.4262 -0.0333 0.1328 0.100 Uiso 1 1 calc R
H13B H 0.4864 -0.0032 0.2011 0.100 Uiso 1 1 calc R
C14 C 0.5199(8) -0.1329(8) 0.1622(6) 0.140(5) Uani 1 1 d .
H14A H 0.4883 -0.1734 0.1869 0.209 Uiso 1 1 calc R
H14B H 0.5764 -0.1306 0.1866 0.209 Uiso 1 1 calc R
H14C H 0.5174 -0.1601 0.1173 0.209 Uiso 1 1 calc R
C15 C 0.3609(5) 0.4111(6) 0.2548(5) 0.061(2) Uani 1 1 d .
C16 C 0.3229(5) 0.4149(7) 0.3110(5) 0.068(3) Uani 1 1 d .
C17 C 0.3129(6) 0.5043(8) 0.3423(6) 0.095(4) Uani 1 1 d .
H17A H 0.2899 0.5071 0.3811 0.114 Uiso 1 1 calc R
C18 C 0.3384(7) 0.5897(8) 0.3139(7) 0.100(4) Uani 1 1 d .
H18A H 0.3342 0.6498 0.3352 0.120 Uiso 1 1 calc R
C19 C 0.3694(6) 0.5867(7) 0.2553(6) 0.091(4) Uani 1 1 d .
H19A H 0.3821 0.6456 0.2361 0.109 Uiso 1 1 calc R
C20 C 0.3826(5) 0.4978(6) 0.2229(6) 0.069(3) Uani 1 1 d .
C21 C 0.2894(5) 0.3190(7) 0.3368(5) 0.077(3) Uani 1 1 d .
H21A H 0.2519 0.2887 0.2985 0.093 Uiso 1 1 calc R
H21B H 0.3356 0.2743 0.3509 0.093 Uiso 1 1 calc R
C22 C 0.2444(7) 0.3283(9) 0.3958(6) 0.128(5) Uani 1 1 d .
H22A H 0.2381 0.3966 0.4058 0.192 Uiso 1 1 calc R
H22B H 0.2760 0.2962 0.4357 0.192 Uiso 1 1 calc R
H22C H 0.1909 0.2981 0.3833 0.192 Uiso 1 1 calc R
C23 C 0.4189(6) 0.4970(7) 0.1594(6) 0.091(3) Uani 1 1 d .
H23A H 0.4788 0.4979 0.1738 0.109 Uiso 1 1 calc R
H23B H 0.4040 0.4353 0.1358 0.109 Uiso 1 1 calc R
C24 C 0.3944(13) 0.5784(12) 0.1090(9) 0.225(10) Uani 1 1 d .
H24A H 0.4206 0.5691 0.0707 0.337 Uiso 1 1 calc R
H24B H 0.4114 0.6402 0.1307 0.337 Uiso 1 1 calc R
H24C H 0.3353 0.5781 0.0933 0.337 Uiso 1 1 calc R

loop_
_atom_site_aniso_label
_atom_site_aniso_U_11
_atom_site_aniso_U_22
_atom_site_aniso_U_33
_atom_site_aniso_U_23
_atom_site_aniso_U_13
_atom_site_aniso_U_12
Zn1 0.0450(6) 0.0306(7) 0.0716(10) 0.000 0.0127(6) 0.000
K1 0.0725(12) 0.0466(11) 0.0912(17) 0.0092(11) 0.0125(11) -0.0042(9)
N1 0.047(3) 0.028(3) 0.064(5) -0.003(3) 0.010(3) 0.001(3)
N2 0.054(4) 0.024(3) 0.073(5) -0.010(3) 0.011(3) 0.009(3)
C1 0.067(5) 0.056(5) 0.069(6) 0.005(5) 0.014(4) -0.004(4)
C2 0.049(4) 0.035(4) 0.053(5) -0.003(4) 0.000(4) -0.002(3)
C3 0.052(4) 0.026(4) 0.081(7) 0.008(4) 0.012(4) -0.002(3)
C4 0.056(4) 0.034(4) 0.093(7) 0.006(5) 0.003(4) 0.004(3)
C5 0.057(5) 0.049(5) 0.063(6) -0.006(5) 0.007(4) 0.008(4)
C6 0.057(5) 0.058(5) 0.072(7) -0.011(5) 0.032(5) -0.013(4)
C7 0.080(7) 0.085(8) 0.092(8) -0.024(7) 0.042(6) -0.023(6)
C8 0.072(6) 0.106(9) 0.096(9) -0.044(8) 0.038(6) -0.011(6)
C9 0.067(6) 0.069(6) 0.096(8) -0.023(6) 0.032(5) 0.009(5)
C10 0.064(5) 0.052(5) 0.067(6) -0.008(5) 0.012(5) 0.009(4)
C11 0.094(7) 0.060(6) 0.099(8) -0.011(6) 0.035(6) -0.012(5)
C12 0.097(8) 0.096(9) 0.154(12) 0.034(9) 0.003(8) -0.005(7)
C13 0.111(7) 0.048(5) 0.094(8) -0.004(6) 0.022(6) 0.014(5)
C14 0.209(14) 0.070(8) 0.149(12) 0.014(8) 0.059(10) 0.060(9)
C15 0.057(5) 0.038(5) 0.080(7) -0.011(5) -0.003(5) 0.009(4)
C16 0.067(5) 0.066(6) 0.070(7) -0.017(5) 0.012(5) 0.019(5)
C17 0.085(7) 0.087(8) 0.106(9) -0.041(8) 0.003(6) 0.036(6)
C18 0.115(9) 0.052(6) 0.120(11) -0.032(8) -0.004(7) 0.022(6)
C19 0.095(7) 0.041(6) 0.132(11) -0.005(7) 0.011(7) 0.008(5)
C20 0.060(5) 0.030(4) 0.116(8) -0.004(5) 0.016(5) 0.009(4)
C21 0.064(5) 0.063(6) 0.107(8) -0.003(6) 0.024(5) 0.013(4)
C22 0.129(10) 0.111(10) 0.173(14) 0.008(9) 0.097(9) 0.027(8)
C23 0.080(6) 0.050(6) 0.153(11) 0.022(7) 0.049(7) 0.000(5)
C24 0.36(3) 0.120(12) 0.25(2) 0.085(14) 0.178(19) 0.098(16)

loop_
_atom_type_symbol
_atom_type_description
_atom_type_scat_dispersion_real
_atom_type_scat_dispersion_imag
_atom_type_scat_source
C C 0.0033 0.0016 'International Tables Vol C Tables 4.2.6.8 and 6.1.1.4'
H H 0.0000 0.0000 'International Tables Vol C Tables 4.2.6.8 and 6.1.1.4'
K K 0.2009 0.2494 'International Tables Vol C Tables 4.2.6.8 and 6.1.1.4'
N N 0.0061 0.0033 'International Tables Vol C Tables 4.2.6.8 and 6.1.1.4'
Zn Zn 0.2839 1.4301 'International Tables Vol C Tables 4.2.6.8 and 6.1.1.4'

loop_
_geom_angle_atom_site_label_1
_geom_angle_atom_site_label_2
_geom_angle_atom_site_label_3
_geom_angle
_geom_angle_site_symmetry_1
_geom_angle_site_symmetry_3
N2 Zn1 N2 135.3(3) 2_655 .
N2 Zn1 N1 122.8(3) 2_655 .
N2 Zn1 N1 83.0(2) . .
N2 Zn1 N1 83.0(2) 2_655 2_655
N2 Zn1 N1 122.8(3) . 2_655
N1 Zn1 N1 113.0(3) . 2_655
N2 Zn1 K1 159.76(17) 2_655 .
N2 Zn1 K1 61.88(17) . .
N1 Zn1 K1 62.74(18) . .
N1 Zn1 K1 77.29(16) 2_655 .
N2 Zn1 K1 61.88(17) 2_655 2_655
N2 Zn1 K1 159.76(17) . 2_655
N1 Zn1 K1 77.29(16) . 2_655
N1 Zn1 K1 62.74(18) 2_655 2_655
K1 Zn1 K1 104.25(8) . 2_655
N2 K1 C2 47.90(19) . .
N2 K1 N1 55.14(17) . .
C2 K1 N1 27.71(16) . .
N2 K1 C3 28.13(18) . .
C2 K1 C3 26.6(2) . .
N1 K1 C3 47.89(19) . .
N2 K1 C10 108.3(2) . 2_655
C2 K1 C10 129.3(2) . 2_655
N1 K1 C10 102.3(2) . 2_655
C3 K1 C10 133.5(2) . 2_655
N2 K1 C18 104.3(2) . 4_545
C2 K1 C18 88.5(3) . 4_545
N1 K1 C18 113.6(3) . 4_545
C3 K1 C18 83.8(2) . 4_545
C10 K1 C18 141.2(3) 2_655 4_545
N2 K1 C5 81.43(19) . 2_655
C2 K1 C5 111.5(2) . 2_655
N1 K1 C5 89.1(2) . 2_655
C3 K1 C5 107.8(2) . 2_655
C10 K1 C5 27.0(2) 2_655 2_655
C18 K1 C5 155.8(3) 4_545 2_655
N2 K1 Zn1 37.48(11) . .
C2 K1 Zn1 54.57(13) . .
N1 K1 Zn1 38.94(11) . .
C3 K1 Zn1 54.33(14) . .
C10 K1 Zn1 79.99(16) 2_655 .
C18 K1 Zn1 138.1(2) 4_545 .
C5 K1 Zn1 57.30(16) 2_655 .
N2 K1 C17 119.5(2) . 4_545
C2 K1 C17 86.8(2) . 4_545
N1 K1 C17 104.7(2) . 4_545
C3 K1 C17 93.3(2) . 4_545
C10 K1 C17 132.1(2) 2_655 4_545
C18 K1 C17 24.9(3) 4_545 4_545
C5 K1 C17 158.9(2) 2_655 4_545
Zn1 K1 C17 141.3(2) . 4_545
N2 K1 C21 53.5(2) . .
C2 K1 C21 96.9(2) . .
N1 K1 C21 108.4(2) . .
C3 K1 C21 70.6(2) . .
C10 K1 C21 95.0(2) 2_655 .
C18 K1 C21 87.6(3) 4_545 .
C5 K1 C21 76.9(2) 2_655 .
Zn1 K1 C21 79.10(16) . .
C17 K1 C21 112.5(3) 4_545 .
N2 K1 N1 68.16(15) . 2_655
C2 K1 N1 88.38(18) . 2_655
N1 K1 N1 65.24(19) . 2_655
C3 K1 N1 90.06(18) . 2_655
C10 K1 N1 43.90(19) 2_655 2_655
C18 K1 N1 171.8(2) 4_545 2_655
C5 K1 N1 23.92(18) 2_655 2_655
Zn1 K1 N1 36.09(10) . 2_655
C17 K1 N1 162.1(3) 4_545 2_655
C21 K1 N1 85.18(18) . 2_655
N2 K1 C19 109.9(2) . 4_545
C2 K1 C19 108.6(2) . 4_545
N1 K1 C19 135.3(2) . 4_545
C3 K1 C19 97.5(2) . 4_545
C10 K1 C19 122.1(3) 2_655 4_545
C18 K1 C19 22.6(3) 4_545 4_545
C5 K1 C19 133.3(3) 2_655 4_545
Zn1 K1 C19 147.35(17) . 4_545
C17 K1 C19 41.1(3) 4_545 4_545
C21 K1 C19 75.5(2) . 4_545
N1 K1 C19 155.4(2) 2_655 4_545
C5 N1 C2 116.0(6) . .
C5 N1 Zn1 122.7(5) . .
C2 N1 Zn1 107.6(4) . .
C5 N1 K1 146.0(5) . .
C2 N1 K1 75.6(4) . .
Zn1 N1 K1 78.3(2) . .
C5 N1 K1 66.4(4) . 2_655
C2 N1 K1 173.1(4) . 2_655
Zn1 N1 K1 66.62(14) . 2_655
K1 N1 K1 106.22(18) . 2_655
C3 N2 C15 116.5(6) . .
C3 N2 Zn1 111.0(5) . .
C15 N2 Zn1 125.5(5) . .
C3 N2 K1 77.7(4) . .
C15 N2 K1 133.6(5) . .
Zn1 N2 K1 80.64(18) . .
C2 C1 H1A 109.5 . .
C2 C1 H1B 109.5 . .
H1A C1 H1B 109.5 . .
C2 C1 H1C 109.5 . .
H1A C1 H1C 109.5 . .
H1B C1 H1C 109.5 . .
C3 C2 N1 120.0(6) . .
C3 C2 C1 122.8(7) . .
N1 C2 C1 116.8(6) . .
C3 C2 K1 77.3(5) . .
N1 C2 K1 76.7(4) . .
C1 C2 K1 110.7(5) . .
C2 C3 N2 117.1(6) . .
C2 C3 C4 124.1(7) . .
N2 C3 C4 118.5(7) . .
C2 C3 K1 76.1(5) . .
N2 C3 K1 74.2(4) . .
C4 C3 K1 114.7(5) . .
C3 C4 H4A 109.5 . .
C3 C4 H4B 109.5 . .
H4A C4 H4B 109.5 . .
C3 C4 H4C 109.5 . .
H4A C4 H4C 109.5 . .
H4B C4 H4C 109.5 . .
C6 C5 N1 126.0(7) . .
C6 C5 C10 114.9(8) . .
N1 C5 C10 119.1(8) . .
C6 C5 K1 105.6(5) . 2_655
N1 C5 K1 89.7(4) . 2_655
C10 C5 K1 73.0(4) . 2_655
C7 C6 C5 123.8(9) . .
C7 C6 C11 116.9(9) . .
C5 C6 C11 119.3(8) . .
C6 C7 C8 121.2(10) . .
C6 C7 H7A 119.4 . .
C8 C7 H7A 119.4 . .
C9 C8 C7 117.3(10) . .
C9 C8 H8A 121.4 . .
C7 C8 H8A 121.4 . .
C8 C9 C10 123.2(9) . .
C8 C9 H9A 118.4 . .
C10 C9 H9A 118.4 . .
C9 C10 C5 119.3(9) . .
C9 C10 C13 123.3(8) . .
C5 C10 C13 117.2(8) . .
C9 C10 K1 98.7(5) . 2_655
C5 C10 K1 80.0(4) . 2_655
C13 C10 K1 95.5(6) . 2_655
C12 C11 C6 115.3(9) . .
C12 C11 H11A 108.4 . .
C6 C11 H11A 108.4 . .
C12 C11 H11B 108.4 . .
C6 C11 H11B 108.4 . .
H11A C11 H11B 107.5 . .
C11 C12 H12A 109.5 . .
C11 C12 H12B 109.5 . .
H12A C12 H12B 109.5 . .
C11 C12 H12C 109.5 . .
H12A C12 H12C 109.5 . .
H12B C12 H12C 109.5 . .
C10 C13 C14 115.1(9) . .
C10 C13 H13A 108.5 . .
C14 C13 H13A 108.5 . .
C10 C13 H13B 108.5 . .
C14 C13 H13B 108.5 . .
H13A C13 H13B 107.5 . .
C13 C14 H14A 109.5 . .
C13 C14 H14B 109.5 . .
H14A C14 H14B 109.5 . .
C13 C14 H14C 109.5 . .
H14A C14 H14C 109.5 . .
H14B C14 H14C 109.5 . .
C16 C15 C20 121.7(8) . .
C16 C15 N2 120.0(8) . .
C20 C15 N2 118.1(8) . .
C17 C16 C15 120.5(11) . .
C17 C16 C21 120.3(10) . .
C15 C16 C21 119.2(8) . .
C16 C17 C18 118.1(12) . .
C16 C17 K1 106.1(6) . 4
C18 C17 K1 69.6(6) . 4
C16 C17 H17A 120.9 . .
C18 C17 H17A 120.9 . .
K1 C17 H17A 94.0 4 .
C19 C18 C17 121.3(11) . .
C19 C18 K1 96.8(7) . 4
C17 C18 K1 85.5(7) . 4
C19 C18 H18A 119.3 . .
C17 C18 H18A 119.3 . .
K1 C18 H18A 87.6 4 .
C18 C19 C20 122.4(11) . .
C18 C19 K1 60.6(6) . 4
C20 C19 K1 107.7(6) . 4
C18 C19 H19A 118.8 . .
C20 C19 H19A 118.8 . .
K1 C19 H19A 101.2 4 .
C19 C20 C15 115.6(10) . .
C19 C20 C23 121.1(9) . .
C15 C20 C23 123.4(8) . .
C22 C21 C16 116.9(9) . .
C22 C21 K1 130.4(7) . .
C16 C21 K1 112.5(6) . .
C22 C21 H21A 108.1 . .
C16 C21 H21A 108.1 . .
K1 C21 H21A 58.9 . .
C22 C21 H21B 108.1 . .
C16 C21 H21B 108.1 . .
K1 C21 H21B 49.5 . .
H21A C21 H21B 107.3 . .
C21 C22 H22A 109.5 . .
C21 C22 H22B 109.5 . .
H22A C22 H22B 109.5 . .
C21 C22 H22C 109.5 . .
H22A C22 H22C 109.5 . .
H22B C22 H22C 109.5 . .
C24 C23 C20 117.3(10) . .
C24 C23 H23A 108.0 . .
C20 C23 H23A 108.0 . .
C24 C23 H23B 108.0 . .
C20 C23 H23B 108.0 . .
H23A C23 H23B 107.2 . .
C23 C24 H24A 109.5 . .
C23 C24 H24B 109.5 . .
H24A C24 H24B 109.5 . .
C23 C24 H24C 109.5 . .
H24A C24 H24C 109.5 . .
H24B C24 H24C 109.5 . .

loop_
_geom_bond_atom_site_label_1
_geom_bond_atom_site_label_2
_geom_bond_distance
_geom_bond_site_symmetry_2
Zn1 N2 2.008(5) 2_655
Zn1 N2 2.008(5) .
Zn1 N1 2.090(6) .
Zn1 N1 2.090(6) 2_655
Zn1 K1 3.256(2) .
Zn1 K1 3.256(2) 2_655
K1 N2 2.911(6) .
K1 C2 2.941(8) .
K1 N1 2.956(7) .
K1 C3 2.956(7) .
K1 C10 3.080(8) 2_655
K1 C18 3.102(11) 4_545
K1 C5 3.171(7) 2_655
K1 C17 3.300(10) 4_545
K1 C21 3.440(9) .
K1 N1 3.460(6) 2_655
K1 C19 3.536(11) 4_545
N1 C5 1.403(10) .
N1 C2 1.412(8) .
N1 K1 3.460(6) 2_655
N2 C3 1.426(9) .
N2 C15 1.461(9) .
C1 C2 1.516(9) .
C1 H1A 0.9600 .
C1 H1B 0.9600 .
C1 H1C 0.9600 .
C2 C3 1.358(10) .
C3 C4 1.499(9) .
C4 H4A 0.9600 .
C4 H4B 0.9600 .
C4 H4C 0.9600 .
C5 C6 1.398(11) .
C5 C10 1.462(11) .
C5 K1 3.171(7) 2_655
C6 C7 1.355(12) .
C6 C11 1.540(12) .
C7 C8 1.402(14) .
C7 H7A 0.9300 .
C8 C9 1.368(13) .
C8 H8A 0.9300 .
C9 C10 1.391(11) .
C9 H9A 0.9300 .
C10 C13 1.497(12) .
C10 K1 3.080(8) 2_655
C11 C12 1.499(13) .
C11 H11A 0.9700 .
C11 H11B 0.9700 .
C12 H12A 0.9600 .
C12 H12B 0.9600 .
C12 H12C 0.9600 .
C13 C14 1.523(12) .
C13 H13A 0.9700 .
C13 H13B 0.9700 .
C14 H14A 0.9600 .
C14 H14B 0.9600 .
C14 H14C 0.9600 .
C15 C16 1.393(12) .
C15 C20 1.420(12) .
C16 C17 1.393(12) .
C16 C21 1.546(13) .
C17 C18 1.394(16) .
C17 K1 3.300(10) 4
C17 H17A 0.9300 .
C18 C19 1.369(14) .
C18 K1 3.102(11) 4
C18 H18A 0.9300 .
C19 C20 1.409(12) .
C19 K1 3.536(11) 4
C19 H19A 0.9300 .
C20 C23 1.508(13) .
C21 C22 1.520(12) .
C21 H21A 0.9700 .
C21 H21B 0.9700 .
C22 H22A 0.9600 .
C22 H22B 0.9600 .
C22 H22C 0.9600 .
C23 C24 1.493(15) .
C23 H23A 0.9700 .
C23 H23B 0.9700 .
C24 H24A 0.9600 .
C24 H24B 0.9600 .
C24 H24C 0.9600 .

loop_
_geom_torsion_atom_site_label_1
_geom_torsion_atom_site_label_2
_geom_torsion_atom_site_label_3
_geom_torsion_atom_site_label_4
_geom_torsion
_geom_torsion_site_symmetry_1
_geom_torsion_site_symmetry_4
N2 Zn1 K1 N2 151.7(4) 2_655 .
N1 Zn1 K1 N2 -96.8(3) . .
N1 Zn1 K1 N2 138.7(3) 2_655 .
K1 Zn1 K1 N2 -164.1(2) 2_655 .
N2 Zn1 K1 C2 -143.5(6) 2_655 .
N2 Zn1 K1 C2 64.9(3) . .
N1 Zn1 K1 C2 -32.0(2) . .
N1 Zn1 K1 C2 -156.4(3) 2_655 .
K1 Zn1 K1 C2 -99.24(19) 2_655 .
N2 Zn1 K1 N1 -111.5(6) 2_655 .
N2 Zn1 K1 N1 96.8(3) . .
N1 Zn1 K1 N1 -124.5(3) 2_655 .
K1 Zn1 K1 N1 -67.28(17) 2_655 .
N2 Zn1 K1 C3 -176.3(6) 2_655 .
N2 Zn1 K1 C3 32.0(3) . .
N1 Zn1 K1 C3 -64.8(3) . .
N1 Zn1 K1 C3 170.7(3) 2_655 .
K1 Zn1 K1 C3 -132.1(2) 2_655 .
N2 Zn1 K1 C10 12.7(6) 2_655 2_655
N2 Zn1 K1 C10 -139.0(3) . 2_655
N1 Zn1 K1 C10 124.2(2) . 2_655
N1 Zn1 K1 C10 -0.3(3) 2_655 2_655
K1 Zn1 K1 C10 56.88(18) 2_655 2_655
N2 Zn1 K1 C18 -176.3(7) 2_655 4_545
N2 Zn1 K1 C18 32.0(5) . 4_545
N1 Zn1 K1 C18 -64.8(5) . 4_545
N1 Zn1 K1 C18 170.7(5) 2_655 4_545
K1 Zn1 K1 C18 -132.1(4) 2_655 4_545
N2 Zn1 K1 C5 28.5(6) 2_655 2_655
N2 Zn1 K1 C5 -123.1(3) . 2_655
N1 Zn1 K1 C5 140.0(3) . 2_655
N1 Zn1 K1 C5 15.6(3) 2_655 2_655
K1 Zn1 K1 C5 72.8(2) 2_655 2_655
N2 Zn1 K1 C17 -137.7(7) 2_655 4_545
N2 Zn1 K1 C17 70.7(4) . 4_545
N1 Zn1 K1 C17 -26.2(4) . 4_545
N1 Zn1 K1 C17 -150.6(4) 2_655 4_545
K1 Zn1 K1 C17 -93.4(4) 2_655 4_545
N2 Zn1 K1 C21 109.8(6) 2_655 .
N2 Zn1 K1 C21 -41.8(3) . .
N1 Zn1 K1 C21 -138.7(2) . .
N1 Zn1 K1 C21 96.8(2) 2_655 .
K1 Zn1 K1 C21 154.03(17) 2_655 .
N2 Zn1 K1 N1 13.0(6) 2_655 2_655
N2 Zn1 K1 N1 -138.7(3) . 2_655
N1 Zn1 K1 N1 124.5(3) . 2_655
K1 Zn1 K1 N1 57.20(18) 2_655 2_655
N2 Zn1 K1 C19 149.1(7) 2_655 4_545
N2 Zn1 K1 C19 -2.6(4) . 4_545
N1 Zn1 K1 C19 -99.5(4) . 4_545
N1 Zn1 K1 C19 136.1(5) 2_655 4_545
K1 Zn1 K1 C19 -166.7(4) 2_655 4_545
N2 Zn1 N1 C5 6.6(7) 2_655 .
N2 Zn1 N1 C5 147.2(6) . .
N1 Zn1 N1 C5 -90.0(6) 2_655 .
K1 Zn1 N1 C5 -150.9(6) . .
K1 Zn1 N1 C5 -37.3(5) 2_655 .
N2 Zn1 N1 C2 -132.0(5) 2_655 .
N2 Zn1 N1 C2 8.6(5) . .
N1 Zn1 N1 C2 131.4(5) 2_655 .
K1 Zn1 N1 C2 70.6(5) . .
K1 Zn1 N1 C2 -175.9(5) 2_655 .
N2 Zn1 N1 K1 157.5(2) 2_655 .
N2 Zn1 N1 K1 -61.9(2) . .
N1 Zn1 N1 K1 60.85(11) 2_655 .
K1 Zn1 N1 K1 113.58(12) 2_655 .
N2 Zn1 N1 K1 43.9(2) 2_655 2_655
N2 Zn1 N1 K1 -175.5(2) . 2_655
N1 Zn1 N1 K1 -52.74(10) 2_655 2_655
K1 Zn1 N1 K1 -113.58(12) . 2_655
N2 K1 N1 C5 -179.8(8) . .
C2 K1 N1 C5 -115.3(9) . .
C3 K1 N1 C5 -144.8(9) . .
C10 K1 N1 C5 76.3(8) 2_655 .
C18 K1 N1 C5 -88.4(8) 4_545 .
C5 K1 N1 C5 100.1(8) 2_655 .
Zn1 K1 N1 C5 132.8(8) . .
C17 K1 N1 C5 -63.7(8) 4_545 .
C21 K1 N1 C5 175.9(8) . .
N1 K1 N1 C5 100.5(8) 2_655 .
C19 K1 N1 C5 -96.3(8) 4_545 .
N2 K1 N1 C2 -64.5(4) . .
C3 K1 N1 C2 -29.5(4) . .
C10 K1 N1 C2 -168.4(4) 2_655 .
C18 K1 N1 C2 26.9(5) 4_545 .
C5 K1 N1 C2 -144.6(4) 2_655 .
Zn1 K1 N1 C2 -111.9(4) . .
C17 K1 N1 C2 51.5(4) 4_545 .
C21 K1 N1 C2 -68.8(4) . .
N1 K1 N1 C2 -144.2(3) 2_655 .
C19 K1 N1 C2 19.0(5) 4_545 .
N2 K1 N1 Zn1 47.42(17) . .
C2 K1 N1 Zn1 111.9(4) . .
C3 K1 N1 Zn1 82.4(3) . .
C10 K1 N1 Zn1 -56.5(2) 2_655 .
C18 K1 N1 Zn1 138.8(3) 4_545 .
C5 K1 N1 Zn1 -32.7(2) 2_655 .
C17 K1 N1 Zn1 163.4(2) 4_545 .
C21 K1 N1 Zn1 43.1(2) . .
N1 K1 N1 Zn1 -32.33(16) 2_655 .
C19 K1 N1 Zn1 130.9(3) 4_545 .
N2 K1 N1 K1 108.6(2) . 2_655
C2 K1 N1 K1 173.1(4) . 2_655
C3 K1 N1 K1 143.6(3) . 2_655
C10 K1 N1 K1 4.7(2) 2_655 2_655
C18 K1 N1 K1 -160.1(3) 4_545 2_655
C5 K1 N1 K1 28.5(2) 2_655 2_655
Zn1 K1 N1 K1 61.17(14) . 2_655
C17 K1 N1 K1 -135.4(2) 4_545 2_655
C21 K1 N1 K1 104.3(2) . 2_655
N1 K1 N1 K1 28.84(18) 2_655 2_655
C19 K1 N1 K1 -168.0(2) 4_545 2_655
N2 Zn1 N2 C3 120.6(5) 2_655 .
N1 Zn1 N2 C3 -10.1(5) . .
N1 Zn1 N2 C3 -122.9(5) 2_655 .
K1 Zn1 N2 C3 -72.9(5) . .
K1 Zn1 N2 C3 -22.9(9) 2_655 .
N2 Zn1 N2 C15 -28.7(6) 2_655 .
N1 Zn1 N2 C15 -159.4(7) . .
N1 Zn1 N2 C15 87.7(7) 2_655 .
K1 Zn1 N2 C15 137.8(8) . .
K1 Zn1 N2 C15 -172.2(5) 2_655 .
N2 Zn1 N2 K1 -166.50(19) 2_655 .
N1 Zn1 N2 K1 62.8(2) . .
N1 Zn1 N2 K1 -50.1(3) 2_655 .
K1 Zn1 N2 K1 50.0(6) 2_655 .
C2 K1 N2 C3 30.1(4) . .
N1 K1 N2 C3 64.5(4) . .
C10 K1 N2 C3 156.9(4) 2_655 .
C18 K1 N2 C3 -44.5(5) 4_545 .
C5 K1 N2 C3 159.5(4) 2_655 .
Zn1 K1 N2 C3 114.0(5) . .
C17 K1 N2 C3 -23.2(5) 4_545 .
C21 K1 N2 C3 -120.6(5) . .
N1 K1 N2 C3 138.8(4) 2_655 .
C19 K1 N2 C3 -67.5(5) 4_545 .
C2 K1 N2 C15 145.0(7) . .
N1 K1 N2 C15 179.5(7) . .
C3 K1 N2 C15 115.0(8) . .
C10 K1 N2 C15 -88.1(6) 2_655 .
C18 K1 N2 C15 70.4(7) 4_545 .
C5 K1 N2 C15 -85.5(6) 2_655 .
Zn1 K1 N2 C15 -131.0(7) . .
C17 K1 N2 C15 91.7(7) 4_545 .
C21 K1 N2 C15 -5.6(6) . .
N1 K1 N2 C15 -106.2(6) 2_655 .
C19 K1 N2 C15 47.5(7) 4_545 .
C2 K1 N2 Zn1 -84.0(3) . .
N1 K1 N2 Zn1 -49.51(18) . .
C3 K1 N2 Zn1 -114.0(5) . .
C10 K1 N2 Zn1 42.9(3) 2_655 .
C18 K1 N2 Zn1 -158.6(3) 4_545 .
C5 K1 N2 Zn1 45.5(2) 2_655 .
C17 K1 N2 Zn1 -137.3(3) 4_545 .
C21 K1 N2 Zn1 125.4(3) . .
N1 K1 N2 Zn1 24.78(17) 2_655 .
C19 K1 N2 Zn1 178.5(3) 4_545 .
C5 N1 C2 C3 -147.6(7) . .
Zn1 N1 C2 C3 -5.9(9) . .
K1 N1 C2 C3 66.6(7) . .
K1 N1 C2 C3 -39(5) 2_655 .
C5 N1 C2 C1 39.1(10) . .
Zn1 N1 C2 C1 -179.2(6) . .
K1 N1 C2 C1 -106.8(7) . .
K1 N1 C2 C1 147(4) 2_655 .
C5 N1 C2 K1 145.8(6) . .
Zn1 N1 C2 K1 -72.5(3) . .
K1 N1 C2 K1 -106(4) 2_655 .
N2 K1 C2 C3 -31.8(4) . .
N1 K1 C2 C3 -125.5(6) . .
C10 K1 C2 C3 -110.8(5) 2_655 .
C18 K1 C2 C3 79.0(5) 4_545 .
C5 K1 C2 C3 -87.0(4) 2_655 .
Zn1 K1 C2 C3 -79.8(4) . .
C17 K1 C2 C3 103.9(5) 4_545 .
C21 K1 C2 C3 -8.4(4) . .
N1 K1 C2 C3 -93.4(4) 2_655 .
C19 K1 C2 C3 68.5(5) 4_545 .
N2 K1 C2 N1 93.6(4) . .
C3 K1 C2 N1 125.5(6) . .
C10 K1 C2 N1 14.7(5) 2_655 .
C18 K1 C2 N1 -155.5(4) 4_545 .
C5 K1 C2 N1 38.5(4) 2_655 .
Zn1 K1 C2 N1 45.7(3) . .
C17 K1 C2 N1 -130.7(4) 4_545 .
C21 K1 C2 N1 117.0(4) . .
N1 K1 C2 N1 32.1(3) 2_655 .
C19 K1 C2 N1 -166.0(4) 4_545 .
N2 K1 C2 C1 -152.4(6) . .
N1 K1 C2 C1 113.9(7) . .
C3 K1 C2 C1 -120.6(7) . .
C10 K1 C2 C1 128.6(5) 2_655 .
C18 K1 C2 C1 -41.6(5) 4_545 .
C5 K1 C2 C1 152.4(5) 2_655 .
Zn1 K1 C2 C1 159.6(6) . .
C17 K1 C2 C1 -16.7(5) 4_545 .
C21 K1 C2 C1 -129.0(5) . .
N1 K1 C2 C1 146.0(5) 2_655 .
C19 K1 C2 C1 -52.1(5) 4_545 .
N1 C2 C3 N2 -2.6(11) . .
C1 C2 C3 N2 170.4(7) . .
K1 C2 C3 N2 63.7(6) . .
N1 C2 C3 C4 -176.8(7) . .
C1 C2 C3 C4 -3.9(13) . .
K1 C2 C3 C4 -110.6(7) . .
N1 C2 C3 K1 -66.3(6) . .
C1 C2 C3 K1 106.7(8) . .
C15 N2 C3 C2 162.4(7) . .
Zn1 N2 C3 C2 10.0(9) . .
K1 N2 C3 C2 -64.8(6) . .
C15 N2 C3 C4 -23.0(11) . .
Zn1 N2 C3 C4 -175.3(5) . .
K1 N2 C3 C4 109.8(7) . .
C15 N2 C3 K1 -132.8(7) . .
Zn1 N2 C3 K1 74.8(3) . .
N2 K1 C3 C2 123.9(6) . .
N1 K1 C3 C2 30.7(4) . .
C10 K1 C3 C2 93.0(5) 2_655 .
C18 K1 C3 C2 -99.2(5) 4_545 .
C5 K1 C3 C2 102.6(4) 2_655 .
Zn1 K1 C3 C2 80.8(4) . .
C17 K1 C3 C2 -76.2(5) 4_545 .
C21 K1 C3 C2 171.1(5) . .
N1 K1 C3 C2 86.2(4) 2_655 .
C19 K1 C3 C2 -117.2(4) 4_545 .
C2 K1 C3 N2 -123.9(6) . .
N1 K1 C3 N2 -93.2(4) . .
C10 K1 C3 N2 -30.9(6) 2_655 .
C18 K1 C3 N2 136.9(5) 4_545 .
C5 K1 C3 N2 -21.3(5) 2_655 .
Zn1 K1 C3 N2 -43.2(3) . .
C17 K1 C3 N2 159.9(5) 4_545 .
C21 K1 C3 N2 47.2(4) . .
N1 K1 C3 N2 -37.7(4) 2_655 .
C19 K1 C3 N2 118.8(4) 4_545 .
N2 K1 C3 C4 -114.6(8) . .
C2 K1 C3 C4 121.5(8) . .
N1 K1 C3 C4 152.2(7) . .
C10 K1 C3 C4 -145.5(5) 2_655 .
C18 K1 C3 C4 22.3(6) 4_545 .
C5 K1 C3 C4 -135.9(6) 2_655 .
Zn1 K1 C3 C4 -157.7(7) . .
C17 K1 C3 C4 45.3(6) 4_545 .
C21 K1 C3 C4 -67.4(6) . .
N1 K1 C3 C4 -152.3(6) 2_655 .
C19 K1 C3 C4 4.3(6) 4_545 .
C2 N1 C5 C6 63.6(10) . .
Zn1 N1 C5 C6 -71.8(9) . .
K1 N1 C5 C6 166.7(6) . .
K1 N1 C5 C6 -109.2(8) 2_655 .
C2 N1 C5 C10 -116.9(7) . .
Zn1 N1 C5 C10 107.7(7) . .
K1 N1 C5 C10 -13.8(12) . .
K1 N1 C5 C10 70.3(6) 2_655 .
C2 N1 C5 K1 172.8(5) . 2_655
Zn1 N1 C5 K1 37.4(5) . 2_655
K1 N1 C5 K1 -84.1(7) . 2_655
N1 C5 C6 C7 175.5(8) . .
C10 C5 C6 C7 -4.0(12) . .
K1 C5 C6 C7 74.2(9) 2_655 .
N1 C5 C6 C11 -3.6(12) . .
C10 C5 C6 C11 176.9(7) . .
K1 C5 C6 C11 -104.9(7) 2_655 .
C5 C6 C7 C8 -0.9(14) . .
C11 C6 C7 C8 178.2(9) . .
C6 C7 C8 C9 4.5(15) . .
C7 C8 C9 C10 -2.9(15) . .
C8 C9 C10 C5 -2.0(14) . .
C8 C9 C10 C13 172.1(9) . .
C8 C9 C10 K1 -85.4(9) . 2_655
C6 C5 C10 C9 5.3(11) . .
N1 C5 C10 C9 -174.2(7) . .
K1 C5 C10 C9 -94.4(7) 2_655 .
C6 C5 C10 C13 -169.2(8) . .
N1 C5 C10 C13 11.3(11) . .
K1 C5 C10 C13 91.1(7) 2_655 .
C6 C5 C10 K1 99.7(6) . 2_655
N1 C5 C10 K1 -79.8(6) . 2_655
C7 C6 C11 C12 74.5(12) . .
C5 C6 C11 C12 -106.2(11) . .
C9 C10 C13 C14 14.5(14) . .
C5 C10 C13 C14 -171.2(9) . .
K1 C10 C13 C14 -89.7(9) 2_655 .
C3 N2 C15 C16 111.5(9) . .
Zn1 N2 C15 C16 -100.6(8) . .
K1 N2 C15 C16 13.2(10) . .
C3 N2 C15 C20 -72.9(10) . .
Zn1 N2 C15 C20 75.0(9) . .
K1 N2 C15 C20 -171.2(5) . .
C20 C15 C16 C17 -6.8(13) . .
N2 C15 C16 C17 168.6(7) . .
C20 C15 C16 C21 171.2(8) . .
N2 C15 C16 C21 -13.4(11) . .
C15 C16 C17 C18 2.9(14) . .
C21 C16 C17 C18 -175.1(8) . .
C15 C16 C17 K1 78.0(9) . 4
C21 C16 C17 K1 -100.0(8) . 4
C16 C17 C18 C19 2.5(16) . .
K1 C17 C18 C19 -95.3(10) 4 .
C16 C17 C18 K1 97.8(8) . 4
C17 C18 C19 C20 -4.3(17) . .
K1 C18 C19 C20 -93.2(10) 4 .
C17 C18 C19 K1 88.9(11) . 4
C18 C19 C20 C15 0.6(15) . .
K1 C19 C20 C15 -65.4(9) 4 .
C18 C19 C20 C23 -178.4(9) . .
K1 C19 C20 C23 115.7(8) 4 .
C16 C15 C20 C19 4.9(13) . .
N2 C15 C20 C19 -170.6(7) . .
C16 C15 C20 C23 -176.1(8) . .
N2 C15 C20 C23 8.3(12) . .
C17 C16 C21 C22 1.3(13) . .
C15 C16 C21 C22 -176.7(8) . .
C17 C16 C21 K1 -173.6(6) . .
C15 C16 C21 K1 8.4(9) . .
N2 K1 C21 C22 -175.7(10) . .
C2 K1 C21 C22 162.8(9) . .
N1 K1 C21 C22 -171.3(9) . .
C3 K1 C21 C22 158.8(9) . .
C10 K1 C21 C22 -66.6(9) 2_655 .
C18 K1 C21 C22 74.6(9) 4_545 .
C5 K1 C21 C22 -86.7(9) 2_655 .
Zn1 K1 C21 C22 -145.3(9) . .
C17 K1 C21 C22 73.4(9) 4_545 .
N1 K1 C21 C22 -109.4(9) 2_655 .
C19 K1 C21 C22 55.3(9) 4_545 .
N2 K1 C21 C16 -1.7(5) . .
C2 K1 C21 C16 -23.2(6) . .
N1 K1 C21 C16 2.7(6) . .
C3 K1 C21 C16 -27.2(5) . .
C10 K1 C21 C16 107.4(6) 2_655 .
C18 K1 C21 C16 -111.4(6) 4_545 .
C5 K1 C21 C16 87.3(6) 2_655 .
Zn1 K1 C21 C16 28.7(5) . .
C17 K1 C21 C16 -112.6(6) 4_545 .
N1 K1 C21 C16 64.6(6) 2_655 .
C19 K1 C21 C16 -130.7(6) 4_545 .
C19 C20 C23 C24 -36.5(16) . .
C15 C20 C23 C24 144.7(12) . .
